data_4315854
loop_
_publ_author_name
'Karunesh Keshav'
'Nem Singh'
'Anil J. Elias'

_publ_contact_author_address
;DEPARTMENT OF CHEMISTRY
INDIAN INSTITUTE OF TECHNOLOGY DELHI
HAUZ KHAS, NEW DELHI 110016
INDIA
;
_publ_contact_author_email elias@chemistry.iitd.ac.in
_publ_contact_author_fax +91-11-2658????
_publ_contact_author_name 'Dr.Anil J. Elias'
_publ_contact_author_phone +91-11-2659????
_publ_section_title
;
 Synthesis and Reactions of Ethynylferrocene-Derived Fluoro- and
 Chlorocyclotriphosphazenes
;
_journal_name_full 'Inorganic Chemistry'
_journal_page_first 5753
_journal_page_last 5765
_journal_paper_doi 10.1021/ic100703h
_journal_volume 49
_journal_year 2010
_chemical_formula_moiety 'C38 H32 Cl4 Fe2 N9 P3'
_chemical_formula_sum 'C38 H32 Cl4 Fe2 N9 P3'
_chemical_formula_weight 961.14
_chemical_name_systematic
; 
 ? 
;
_space_group_IT_number 15
_symmetry_cell_setting monoclinic
_symmetry_space_group_name_Hall '-C 2yc'
_symmetry_space_group_name_H-M 'C 1 2/c 1'
_atom_sites_solution_hydrogens geom
_atom_sites_solution_primary direct
_atom_sites_solution_secondary difmap
_audit_creation_method SHELXL-97
_cell_angle_alpha 90.00
_cell_angle_beta 124.220(2)
_cell_angle_gamma 90.00
_cell_formula_units_Z 4
_cell_length_a 21.634(2)
_cell_length_b 16.0644(18)
_cell_length_c 13.7657(15)
_cell_measurement_temperature 293(2)
_cell_measurement_theta_max 25.34
_cell_measurement_theta_min 2.14
_cell_volume 3955.9(7)
_computing_cell_refinement 'Bruker SMART'
_computing_data_collection 'Bruker SMART'
_computing_data_reduction 'Bruker SAINT'
_computing_molecular_graphics 'Bruker SHELXTL'
_computing_publication_material 'Bruker SHELXTL'
_computing_structure_refinement 'SHELXL-97 (Sheldrick, 1997)'
_computing_structure_solution 'SHELXS-97 (Sheldrick, 1990)'
_diffrn_ambient_temperature 293(2)
_diffrn_measured_fraction_theta_full 0.994
_diffrn_measured_fraction_theta_max 0.944
_diffrn_measurement_device_type 'CCD area detector'
_diffrn_measurement_method 'phi and omega scans'
_diffrn_radiation_monochromator graphite
_diffrn_radiation_source 'fine-focus sealed tube'
_diffrn_radiation_type MoK\a
_diffrn_radiation_wavelength 0.71073
_diffrn_reflns_av_R_equivalents 0.0296
_diffrn_reflns_av_sigmaI/netI 0.0357
_diffrn_reflns_limit_h_max 26
_diffrn_reflns_limit_h_min -16
_diffrn_reflns_limit_k_max 19
_diffrn_reflns_limit_k_min -19
_diffrn_reflns_limit_l_max 16
_diffrn_reflns_limit_l_min -16
_diffrn_reflns_number 10146
_diffrn_reflns_theta_full 25.49
_diffrn_reflns_theta_max 25.49
_diffrn_reflns_theta_min 1.70
_exptl_absorpt_coefficient_mu 1.168
_exptl_absorpt_correction_type none
_exptl_crystal_colour yellow
_exptl_crystal_density_diffrn 1.614
_exptl_crystal_density_method 'not measured'
_exptl_crystal_description block
_exptl_crystal_F_000 1952
_exptl_crystal_size_max 0.235
_exptl_crystal_size_mid 0.127
_exptl_crystal_size_min 0.085
_refine_diff_density_max 0.511
_refine_diff_density_min -0.352
_refine_diff_density_rms 0.075
_refine_ls_extinction_method none
_refine_ls_goodness_of_fit_ref 1.086
_refine_ls_hydrogen_treatment constr
_refine_ls_matrix_type full
_refine_ls_number_parameters 254
_refine_ls_number_reflns 3487
_refine_ls_number_restraints 0
_refine_ls_restrained_S_all 1.086
_refine_ls_R_factor_all 0.0423
_refine_ls_R_factor_gt 0.0373
_refine_ls_shift/su_max 0.001
_refine_ls_shift/su_mean 0.000
_refine_ls_structure_factor_coef Fsqd
_refine_ls_weighting_details 'calc w=1/[\s^2^(Fo^2^)+(0.0429P)^2^+6.0904P] where P=(Fo^2^+2Fc^2^)/3'
_refine_ls_weighting_scheme calc
_refine_ls_wR_factor_gt 0.0868
_refine_ls_wR_factor_ref 0.0891
_reflns_number_gt 3169
_reflns_number_total 3487
_reflns_threshold_expression >2sigma(I)
_cod_data_source_file ic100703h_si_002_14.cif
_cod_data_source_block 15
_cod_original_cell_volume 3955.9(8)
_cod_original_sg_symbol_Hall -C2yc
_cod_database_code 4315854

loop_
_symmetry_equiv_pos_as_xyz
'x, y, z'
'-x, y, -z+1/2'
'x+1/2, y+1/2, z'
'-x+1/2, y+1/2, -z+1/2'
'-x, -y, -z'
'x, -y, z-1/2'
'-x+1/2, -y+1/2, -z'
'x+1/2, -y+1/2, z-1/2'

loop_
_atom_site_label
_atom_site_type_symbol
_atom_site_fract_x
_atom_site_fract_y
_atom_site_fract_z
_atom_site_U_iso_or_equiv
_atom_site_adp_type
_atom_site_occupancy
_atom_site_symmetry_multiplicity
_atom_site_calc_flag
_atom_site_refinement_flags
_atom_site_disorder_assembly
_atom_site_disorder_group
Fe1 Fe 1.08829(2) 0.33082(2) 0.56727(3) 0.01615(12) Uani 1 1 d . . .
Cl1 Cl 1.15176(4) -0.11214(4) 0.45791(6) 0.02460(18) Uani 1 1 d . . .
Cl2 Cl 1.01400(4) -0.09611(4) 0.46978(5) 0.02003(17) Uani 1 1 d . . .
P1 P 1.0000 0.08865(5) 0.2500 0.0120(2) Uani 1 2 d S . .
P2 P 1.04916(4) -0.06216(4) 0.36891(6) 0.01520(17) Uani 1 1 d . . .
N1 N 1.05525(13) 0.03489(12) 0.36679(18) 0.0158(5) Uani 1 1 d . . .
N2 N 1.0000 -0.11195(18) 0.2500 0.0220(8) Uani 1 2 d S . .
N3 N 0.87202(13) 0.12927(13) 0.23178(19) 0.0163(5) Uani 1 1 d . . .
N4 N 0.84362(13) 0.18120(13) 0.2694(2) 0.0188(5) Uani 1 1 d . . .
N5 N 0.89578(13) 0.24015(12) 0.33399(18) 0.0150(5) Uani 1 1 d . . .
C1 C 0.94350(15) 0.15426(14) 0.2733(2) 0.0134(5) Uani 1 1 d . . .
C2 C 0.95961(15) 0.22597(15) 0.3397(2) 0.0134(5) Uani 1 1 d . . .
C3 C 1.02612(15) 0.27889(15) 0.4010(2) 0.0153(6) Uani 1 1 d . . .
C4 C 1.10196(16) 0.25061(17) 0.4651(2) 0.0193(6) Uani 1 1 d . . .
H4 H 1.1185 0.1926 0.4842 0.023 Uiso 1 1 calc R . .
C5 C 1.14884(18) 0.32051(18) 0.4962(2) 0.0253(7) Uani 1 1 d . . .
H5 H 1.2035 0.3195 0.5399 0.030 Uiso 1 1 calc R . .
C6 C 1.10331(18) 0.39237(17) 0.4527(2) 0.0262(7) Uani 1 1 d . . .
H6 H 1.1213 0.4497 0.4619 0.031 Uiso 1 1 calc R . .
C7 C 1.02749(17) 0.36809(16) 0.3944(2) 0.0204(6) Uani 1 1 d . . .
H7 H 0.9840 0.4052 0.3564 0.024 Uiso 1 1 calc R . .
C8 C 1.05187(17) 0.29779(17) 0.6720(2) 0.0215(6) Uani 1 1 d . . .
H8 H 1.0088 0.2623 0.6488 0.026 Uiso 1 1 calc R . .
C9 C 1.12622(18) 0.27038(18) 0.7222(2) 0.0246(7) Uani 1 1 d . . .
H9 H 1.1437 0.2126 0.7405 0.030 Uiso 1 1 calc R . .
C10 C 1.17110(18) 0.34125(19) 0.7418(2) 0.0266(7) Uani 1 1 d . . .
H10 H 1.2250 0.3410 0.7764 0.032 Uiso 1 1 calc R . .
C11 C 1.12443(18) 0.41226(18) 0.7031(2) 0.0259(7) Uani 1 1 d . . .
H11 H 1.1402 0.4699 0.7060 0.031 Uiso 1 1 calc R . .
C12 C 1.05061(17) 0.38538(17) 0.6598(2) 0.0234(6) Uani 1 1 d . . .
H12 H 1.0065 0.4212 0.6271 0.028 Uiso 1 1 calc R . .
C13 C 0.88129(16) 0.30003(16) 0.3980(2) 0.0180(6) Uani 1 1 d . . .
H13A H 0.9261 0.3327 0.4483 0.022 Uiso 1 1 calc R . .
H13B H 0.8707 0.2700 0.4482 0.022 Uiso 1 1 calc R . .
C14 C 0.81713(16) 0.35853(15) 0.3205(2) 0.0170(6) Uani 1 1 d . . .
C15 C 0.78836(17) 0.40397(16) 0.3727(3) 0.0212(6) Uani 1 1 d . . .
H15 H 0.8079 0.3965 0.4520 0.025 Uiso 1 1 calc R . .
C16 C 0.73069(17) 0.46026(17) 0.3072(3) 0.0256(7) Uani 1 1 d . . .
H16 H 0.7120 0.4911 0.3425 0.031 Uiso 1 1 calc R . .
C17 C 0.70115(17) 0.47022(17) 0.1893(3) 0.0252(7) Uani 1 1 d . . .
H17 H 0.6622 0.5076 0.1450 0.030 Uiso 1 1 calc R . .
C18 C 0.72912(17) 0.42500(16) 0.1363(2) 0.0235(7) Uani 1 1 d . . .
H18 H 0.7086 0.4318 0.0566 0.028 Uiso 1 1 calc R . .
C19 C 0.78767(16) 0.36962(16) 0.2022(2) 0.0206(6) Uani 1 1 d . . .
H19 H 0.8071 0.3400 0.1671 0.025 Uiso 1 1 calc R . .

loop_
_atom_site_aniso_label
_atom_site_aniso_U_11
_atom_site_aniso_U_22
_atom_site_aniso_U_33
_atom_site_aniso_U_23
_atom_site_aniso_U_13
_atom_site_aniso_U_12
Fe1 0.0151(3) 0.0156(2) 0.0158(2) -0.00366(14) 0.00754(19) -0.00315(15)
Cl1 0.0234(5) 0.0213(3) 0.0297(4) 0.0074(3) 0.0153(3) 0.0099(3)
Cl2 0.0267(5) 0.0169(3) 0.0205(3) 0.0013(2) 0.0157(3) -0.0010(3)
P1 0.0133(6) 0.0095(4) 0.0123(4) 0.000 0.0065(4) 0.000
P2 0.0198(4) 0.0112(3) 0.0146(3) 0.0021(2) 0.0096(3) 0.0025(3)
N1 0.0171(14) 0.0135(10) 0.0140(10) 0.0012(8) 0.0071(10) 0.0011(9)
N2 0.036(2) 0.0100(14) 0.0190(16) 0.000 0.0153(17) 0.000
N3 0.0147(14) 0.0152(10) 0.0192(11) -0.0009(8) 0.0097(11) -0.0001(9)
N4 0.0137(14) 0.0160(11) 0.0239(12) -0.0016(9) 0.0088(11) -0.0020(9)
N5 0.0123(13) 0.0128(10) 0.0183(11) 0.0005(8) 0.0076(11) 0.0017(9)
C1 0.0104(16) 0.0124(12) 0.0154(12) 0.0005(9) 0.0061(12) -0.0002(10)
C2 0.0131(16) 0.0131(12) 0.0133(12) 0.0036(9) 0.0069(12) 0.0029(10)
C3 0.0177(16) 0.0146(12) 0.0134(12) -0.0029(9) 0.0087(12) -0.0016(10)
C4 0.0177(17) 0.0230(14) 0.0174(13) -0.0046(10) 0.0099(13) -0.0002(11)
C5 0.0175(18) 0.0395(17) 0.0213(14) -0.0101(12) 0.0124(14) -0.0119(13)
C6 0.033(2) 0.0248(15) 0.0217(14) -0.0060(11) 0.0162(15) -0.0147(13)
C7 0.0247(18) 0.0172(13) 0.0160(13) -0.0006(10) 0.0094(13) -0.0031(11)
C8 0.0234(18) 0.0258(14) 0.0176(13) -0.0047(11) 0.0129(14) -0.0057(12)
C9 0.0272(19) 0.0276(15) 0.0154(13) 0.0011(11) 0.0097(14) 0.0012(13)
C10 0.0169(18) 0.0419(17) 0.0150(14) -0.0086(12) 0.0053(14) -0.0047(13)
C11 0.028(2) 0.0270(15) 0.0246(15) -0.0149(11) 0.0159(15) -0.0110(13)
C12 0.0234(18) 0.0238(14) 0.0250(15) -0.0074(11) 0.0148(14) -0.0016(12)
C13 0.0162(16) 0.0185(13) 0.0194(13) -0.0011(10) 0.0100(13) 0.0030(11)
C14 0.0140(16) 0.0110(12) 0.0255(14) -0.0014(10) 0.0108(13) -0.0022(10)
C15 0.0231(18) 0.0172(13) 0.0274(15) 0.0023(10) 0.0167(14) 0.0019(11)
C16 0.028(2) 0.0186(13) 0.0412(17) 0.0015(12) 0.0261(16) 0.0048(12)
C17 0.0177(18) 0.0177(14) 0.0347(16) 0.0040(11) 0.0114(15) 0.0053(12)
C18 0.0218(19) 0.0191(13) 0.0203(14) 0.0025(10) 0.0061(14) 0.0011(12)
C19 0.0194(17) 0.0154(13) 0.0254(14) -0.0029(10) 0.0117(14) 0.0004(11)

loop_
_atom_type_symbol
_atom_type_description
_atom_type_scat_dispersion_real
_atom_type_scat_dispersion_imag
_atom_type_scat_source
C C 0.0033 0.0016 'International Tables Vol C Tables 4.2.6.8 and 6.1.1.4'
H H 0.0000 0.0000 'International Tables Vol C Tables 4.2.6.8 and 6.1.1.4'
N N 0.0061 0.0033 'International Tables Vol C Tables 4.2.6.8 and 6.1.1.4'
F F 0.0171 0.0103 'International Tables Vol C Tables 4.2.6.8 and 6.1.1.4'
P P 0.1023 0.0942 'International Tables Vol C Tables 4.2.6.8 and 6.1.1.4'
Cl Cl 0.1484 0.1585 'International Tables Vol C Tables 4.2.6.8 and 6.1.1.4'
Fe Fe 0.3463 0.8444 'International Tables Vol C Tables 4.2.6.8 and 6.1.1.4'

loop_
_geom_angle_atom_site_label_1
_geom_angle_atom_site_label_2
_geom_angle_atom_site_label_3
_geom_angle
_geom_angle_site_symmetry_1
_geom_angle_site_symmetry_3
_geom_angle_publ_flag
C5 Fe1 C6 40.64(12) . . ?
C5 Fe1 C10 101.32(13) . . ?
C6 Fe1 C10 117.06(12) . . ?
C5 Fe1 C11 118.26(12) . . ?
C6 Fe1 C11 104.60(11) . . ?
C10 Fe1 C11 40.50(12) . . ?
C5 Fe1 C4 40.36(11) . . ?
C6 Fe1 C4 68.04(11) . . ?
C10 Fe1 C4 119.33(12) . . ?
C11 Fe1 C4 154.51(12) . . ?
C5 Fe1 C9 118.21(13) . . ?
C6 Fe1 C9 153.07(13) . . ?
C10 Fe1 C9 40.63(12) . . ?
C11 Fe1 C9 68.14(12) . . ?
C4 Fe1 C9 106.80(11) . . ?
C5 Fe1 C12 156.87(11) . . ?
C6 Fe1 C12 124.38(12) . . ?
C10 Fe1 C12 68.09(12) . . ?
C11 Fe1 C12 40.60(12) . . ?
C4 Fe1 C12 162.73(11) . . ?
C9 Fe1 C12 67.84(12) . . ?
C5 Fe1 C7 68.50(12) . . ?
C6 Fe1 C7 40.50(12) . . ?
C10 Fe1 C7 154.77(12) . . ?
C11 Fe1 C7 122.61(11) . . ?
C4 Fe1 C7 68.53(11) . . ?
C9 Fe1 C7 164.48(12) . . ?
C12 Fe1 C7 111.99(12) . . ?
C5 Fe1 C8 156.46(12) . . ?
C6 Fe1 C8 162.90(12) . . ?
C10 Fe1 C8 68.04(12) . . ?
C11 Fe1 C8 67.99(11) . . ?
C4 Fe1 C8 125.28(11) . . ?
C9 Fe1 C8 40.31(12) . . ?
C12 Fe1 C8 40.19(11) . . ?
C7 Fe1 C8 129.49(12) . . ?
C5 Fe1 C3 68.24(11) . . ?
C6 Fe1 C3 68.09(11) . . ?
C10 Fe1 C3 158.30(11) . . ?
C11 Fe1 C3 161.19(12) . . ?
C4 Fe1 C3 40.69(11) . . ?
C9 Fe1 C3 126.24(11) . . ?
C12 Fe1 C3 128.31(12) . . ?
C7 Fe1 C3 40.77(10) . . ?
C8 Fe1 C3 113.77(11) . . ?
N1 P1 N1 115.20(15) 2_755 . ?
N1 P1 C1 109.72(11) 2_755 2_755 ?
N1 P1 C1 107.39(11) . 2_755 ?
N1 P1 C1 107.39(11) 2_755 . ?
N1 P1 C1 109.72(11) . . ?
C1 P1 C1 107.14(16) 2_755 . ?
N1 P2 N2 119.98(12) . . ?
N1 P2 Cl2 110.70(9) . . ?
N2 P2 Cl2 106.53(6) . . ?
N1 P2 Cl1 109.54(10) . . ?
N2 P2 Cl1 107.44(7) . . ?
Cl2 P2 Cl1 100.92(4) . . ?
P2 N1 P1 121.94(14) . . ?
P2 N2 P2 119.11(18) . 2_755 ?
N4 N3 C1 108.6(2) . . ?
N3 N4 N5 107.7(2) . . ?
N4 N5 C2 111.5(2) . . ?
N4 N5 C13 118.5(2) . . ?
C2 N5 C13 129.4(2) . . ?
N3 C1 C2 108.9(2) . . ?
N3 C1 P1 118.68(18) . . ?
C2 C1 P1 132.0(2) . . ?
N5 C2 C1 103.3(2) . . ?
N5 C2 C3 125.1(2) . . ?
C1 C2 C3 131.6(2) . . ?
C4 C3 C7 107.3(2) . . ?
C4 C3 C2 125.9(2) . . ?
C7 C3 C2 126.3(2) . . ?
C4 C3 Fe1 68.88(14) . . ?
C7 C3 Fe1 69.14(14) . . ?
C2 C3 Fe1 133.54(18) . . ?
C5 C4 C3 108.3(2) . . ?
C5 C4 Fe1 69.31(16) . . ?
C3 C4 Fe1 70.44(14) . . ?
C5 C4 H4 125.8 . . ?
C3 C4 H4 125.8 . . ?
Fe1 C4 H4 125.8 . . ?
C4 C5 C6 108.1(3) . . ?
C4 C5 Fe1 70.33(16) . . ?
C6 C5 Fe1 69.72(17) . . ?
C4 C5 H5 125.9 . . ?
C6 C5 H5 125.9 . . ?
Fe1 C5 H5 125.9 . . ?
C5 C6 C7 108.9(2) . . ?
C5 C6 Fe1 69.64(16) . . ?
C7 C6 Fe1 70.53(16) . . ?
C5 C6 H6 125.5 . . ?
C7 C6 H6 125.5 . . ?
Fe1 C6 H6 125.5 . . ?
C6 C7 C3 107.3(3) . . ?
C6 C7 Fe1 68.97(15) . . ?
C3 C7 Fe1 70.08(14) . . ?
C6 C7 H7 126.4 . . ?
C3 C7 H7 126.4 . . ?
Fe1 C7 H7 126.4 . . ?
C12 C8 C9 107.9(3) . . ?
C12 C8 Fe1 69.58(16) . . ?
C9 C8 Fe1 69.27(16) . . ?
C12 C8 H8 126.0 . . ?
C9 C8 H8 126.0 . . ?
Fe1 C8 H8 126.0 . . ?
C8 C9 C10 108.1(3) . . ?
C8 C9 Fe1 70.42(16) . . ?
C10 C9 Fe1 69.42(16) . . ?
C8 C9 H9 125.9 . . ?
C10 C9 H9 125.9 . . ?
Fe1 C9 H9 125.9 . . ?
C11 C10 C9 107.9(3) . . ?
C11 C10 Fe1 69.79(16) . . ?
C9 C10 Fe1 69.95(16) . . ?
C11 C10 H10 126.0 . . ?
C9 C10 H10 126.0 . . ?
Fe1 C10 H10 126.0 . . ?
C10 C11 C12 108.0(3) . . ?
C10 C11 Fe1 69.70(15) . . ?
C12 C11 Fe1 70.17(15) . . ?
C10 C11 H11 126.0 . . ?
C12 C11 H11 126.0 . . ?
Fe1 C11 H11 126.0 . . ?
C8 C12 C11 108.1(3) . . ?
C8 C12 Fe1 70.23(16) . . ?
C11 C12 Fe1 69.23(16) . . ?
C8 C12 H12 126.0 . . ?
C11 C12 H12 126.0 . . ?
Fe1 C12 H12 126.0 . . ?
N5 C13 C14 114.2(2) . . ?
N5 C13 H13A 108.7 . . ?
C14 C13 H13A 108.7 . . ?
N5 C13 H13B 108.7 . . ?
C14 C13 H13B 108.7 . . ?
H13A C13 H13B 107.6 . . ?
C19 C14 C15 119.7(3) . . ?
C19 C14 C13 122.8(2) . . ?
C15 C14 C13 117.5(2) . . ?
C16 C15 C14 120.4(3) . . ?
C16 C15 H15 119.8 . . ?
C14 C15 H15 119.8 . . ?
C17 C16 C15 119.6(3) . . ?
C17 C16 H16 120.2 . . ?
C15 C16 H16 120.2 . . ?
C16 C17 C18 120.5(3) . . ?
C16 C17 H17 119.7 . . ?
C18 C17 H17 119.7 . . ?
C17 C18 C19 120.0(3) . . ?
C17 C18 H18 120.0 . . ?
C19 C18 H18 120.0 . . ?
C14 C19 C18 119.8(3) . . ?
C14 C19 H19 120.1 . . ?
C18 C19 H19 120.1 . . ?

loop_
_geom_bond_atom_site_label_1
_geom_bond_atom_site_label_2
_geom_bond_distance
_geom_bond_site_symmetry_2
_geom_bond_publ_flag
Fe1 C5 2.035(3) . ?
Fe1 C6 2.036(3) . ?
Fe1 C10 2.042(3) . ?
Fe1 C11 2.043(3) . ?
Fe1 C4 2.048(3) . ?
Fe1 C9 2.049(3) . ?
Fe1 C12 2.056(3) . ?
Fe1 C7 2.057(3) . ?
Fe1 C8 2.064(3) . ?
Fe1 C3 2.069(2) . ?
Cl1 P2 2.0035(10) . ?
Cl2 P2 1.9980(9) . ?
P1 N1 1.612(2) 2_755 ?
P1 N1 1.612(2) . ?
P1 C1 1.775(3) 2_755 ?
P1 C1 1.775(3) . ?
P2 N1 1.566(2) . ?
P2 N2 1.5787(16) . ?
N2 P2 1.5787(16) 2_755 ?
N3 N4 1.304(3) . ?
N3 C1 1.373(3) . ?
N4 N5 1.353(3) . ?
N5 C2 1.357(3) . ?
N5 C13 1.453(3) . ?
C1 C2 1.388(3) . ?
C2 C3 1.463(4) . ?
C3 C4 1.431(4) . ?
C3 C7 1.437(4) . ?
C4 C5 1.409(4) . ?
C4 H4 0.9800 . ?
C5 C6 1.413(4) . ?
C5 H5 0.9800 . ?
C6 C7 1.416(4) . ?
C6 H6 0.9800 . ?
C7 H7 0.9800 . ?
C8 C12 1.415(4) . ?
C8 C9 1.417(4) . ?
C8 H8 0.9800 . ?
C9 C10 1.420(4) . ?
C9 H9 0.9800 . ?
C10 C11 1.414(4) . ?
C10 H10 0.9800 . ?
C11 C12 1.422(4) . ?
C11 H11 0.9800 . ?
C12 H12 0.9800 . ?
C13 C14 1.510(4) . ?
C13 H13A 0.9700 . ?
C13 H13B 0.9700 . ?
C14 C19 1.387(4) . ?
C14 C15 1.392(4) . ?
C15 C16 1.386(4) . ?
C15 H15 0.9300 . ?
C16 C17 1.378(4) . ?
C16 H16 0.9300 . ?
C17 C18 1.386(4) . ?
C17 H17 0.9300 . ?
C18 C19 1.388(4) . ?
C18 H18 0.9300 . ?
C19 H19 0.9300 . ?

loop_
_geom_torsion_atom_site_label_1
_geom_torsion_atom_site_label_2
_geom_torsion_atom_site_label_3
_geom_torsion_atom_site_label_4
_geom_torsion
_geom_torsion_site_symmetry_1
_geom_torsion_site_symmetry_2
_geom_torsion_site_symmetry_3
_geom_torsion_site_symmetry_4
_geom_torsion_publ_flag
N2 P2 N1 P1 13.0(2) . . . . ?
Cl2 P2 N1 P1 -111.73(14) . . . . ?
Cl1 P2 N1 P1 137.84(13) . . . . ?
N1 P1 N1 P2 -6.47(10) 2_755 . . . ?
C1 P1 N1 P2 -129.04(16) 2_755 . . . ?
C1 P1 N1 P2 114.84(16) . . . . ?
N1 P2 N2 P2 -6.34(10) . . . 2_755 ?
Cl2 P2 N2 P2 120.31(5) . . . 2_755 ?
Cl1 P2 N2 P2 -132.21(5) . . . 2_755 ?
C1 N3 N4 N5 0.7(3) . . . . ?
N3 N4 N5 C2 -0.7(3) . . . . ?
N3 N4 N5 C13 -172.7(2) . . . . ?
N4 N3 C1 C2 -0.4(3) . . . . ?
N4 N3 C1 P1 172.94(17) . . . . ?
N1 P1 C1 N3 27.1(2) 2_755 . . . ?
N1 P1 C1 N3 -98.8(2) . . . . ?
C1 P1 C1 N3 144.9(2) 2_755 . . . ?
N1 P1 C1 C2 -161.4(2) 2_755 . . . ?
N1 P1 C1 C2 72.7(3) . . . . ?
C1 P1 C1 C2 -43.6(2) 2_755 . . . ?
N4 N5 C2 C1 0.5(3) . . . . ?
C13 N5 C2 C1 171.3(2) . . . . ?
N4 N5 C2 C3 178.9(2) . . . . ?
C13 N5 C2 C3 -10.3(4) . . . . ?
N3 C1 C2 N5 -0.1(3) . . . . ?
P1 C1 C2 N5 -172.17(19) . . . . ?
N3 C1 C2 C3 -178.4(2) . . . . ?
P1 C1 C2 C3 9.5(4) . . . . ?
N5 C2 C3 C4 142.9(3) . . . . ?
C1 C2 C3 C4 -39.2(4) . . . . ?
N5 C2 C3 C7 -46.4(4) . . . . ?
C1 C2 C3 C7 131.6(3) . . . . ?
N5 C2 C3 Fe1 48.6(4) . . . . ?
C1 C2 C3 Fe1 -133.4(3) . . . . ?
C5 Fe1 C3 C4 37.42(16) . . . . ?
C6 Fe1 C3 C4 81.35(18) . . . . ?
C10 Fe1 C3 C4 -27.0(4) . . . . ?
C11 Fe1 C3 C4 151.6(3) . . . . ?
C9 Fe1 C3 C4 -72.4(2) . . . . ?
C12 Fe1 C3 C4 -161.40(16) . . . . ?
C7 Fe1 C3 C4 119.3(2) . . . . ?
C8 Fe1 C3 C4 -117.11(16) . . . . ?
C5 Fe1 C3 C7 -81.87(18) . . . . ?
C6 Fe1 C3 C7 -37.94(18) . . . . ?
C10 Fe1 C3 C7 -146.3(3) . . . . ?
C11 Fe1 C3 C7 32.3(4) . . . . ?
C4 Fe1 C3 C7 -119.3(2) . . . . ?
C9 Fe1 C3 C7 168.34(18) . . . . ?
C12 Fe1 C3 C7 79.3(2) . . . . ?
C8 Fe1 C3 C7 123.60(18) . . . . ?
C5 Fe1 C3 C2 157.4(3) . . . . ?
C6 Fe1 C3 C2 -158.7(3) . . . . ?
C10 Fe1 C3 C2 92.9(4) . . . . ?
C11 Fe1 C3 C2 -88.5(4) . . . . ?
C4 Fe1 C3 C2 120.0(3) . . . . ?
C9 Fe1 C3 C2 47.6(3) . . . . ?
C12 Fe1 C3 C2 -41.4(3) . . . . ?
C7 Fe1 C3 C2 -120.8(3) . . . . ?
C8 Fe1 C3 C2 2.8(3) . . . . ?
C7 C3 C4 C5 -0.5(3) . . . . ?
C2 C3 C4 C5 171.6(2) . . . . ?
Fe1 C3 C4 C5 -59.16(18) . . . . ?
C7 C3 C4 Fe1 58.63(17) . . . . ?
C2 C3 C4 Fe1 -129.2(2) . . . . ?
C6 Fe1 C4 C5 37.90(18) . . . . ?
C10 Fe1 C4 C5 -71.7(2) . . . . ?
C11 Fe1 C4 C5 -39.7(3) . . . . ?
C9 Fe1 C4 C5 -114.03(19) . . . . ?
C12 Fe1 C4 C5 176.8(4) . . . . ?
C7 Fe1 C4 C5 81.64(19) . . . . ?
C8 Fe1 C4 C5 -154.38(18) . . . . ?
C3 Fe1 C4 C5 119.4(2) . . . . ?
C5 Fe1 C4 C3 -119.4(2) . . . . ?
C6 Fe1 C4 C3 -81.48(17) . . . . ?
C10 Fe1 C4 C3 168.88(15) . . . . ?
C11 Fe1 C4 C3 -159.1(2) . . . . ?
C9 Fe1 C4 C3 126.59(16) . . . . ?
C12 Fe1 C4 C3 57.4(4) . . . . ?
C7 Fe1 C4 C3 -37.74(15) . . . . ?
C8 Fe1 C4 C3 86.24(18) . . . . ?
C3 C4 C5 C6 0.2(3) . . . . ?
Fe1 C4 C5 C6 -59.72(19) . . . . ?
C3 C4 C5 Fe1 59.87(18) . . . . ?
C6 Fe1 C5 C4 -119.0(2) . . . . ?
C10 Fe1 C5 C4 122.40(18) . . . . ?
C11 Fe1 C5 C4 161.80(17) . . . . ?
C9 Fe1 C5 C4 82.83(19) . . . . ?
C12 Fe1 C5 C4 -177.6(3) . . . . ?
C7 Fe1 C5 C4 -81.72(18) . . . . ?
C8 Fe1 C5 C4 62.1(3) . . . . ?
C3 Fe1 C5 C4 -37.71(16) . . . . ?
C10 Fe1 C5 C6 -118.62(18) . . . . ?
C11 Fe1 C5 C6 -79.2(2) . . . . ?
C4 Fe1 C5 C6 119.0(2) . . . . ?
C9 Fe1 C5 C6 -158.19(16) . . . . ?
C12 Fe1 C5 C6 -58.6(4) . . . . ?
C7 Fe1 C5 C6 37.25(16) . . . . ?
C8 Fe1 C5 C6 -178.9(2) . . . . ?
C3 Fe1 C5 C6 81.27(18) . . . . ?
C4 C5 C6 C7 0.3(3) . . . . ?
Fe1 C5 C6 C7 -59.8(2) . . . . ?
C4 C5 C6 Fe1 60.10(19) . . . . ?
C10 Fe1 C6 C5 75.13(19) . . . . ?
C11 Fe1 C6 C5 116.60(18) . . . . ?
C4 Fe1 C6 C5 -37.65(17) . . . . ?
C9 Fe1 C6 C5 46.3(3) . . . . ?
C12 Fe1 C6 C5 156.03(17) . . . . ?
C7 Fe1 C6 C5 -119.9(2) . . . . ?
C8 Fe1 C6 C5 178.5(3) . . . . ?
C3 Fe1 C6 C5 -81.67(17) . . . . ?
C5 Fe1 C6 C7 119.9(2) . . . . ?
C10 Fe1 C6 C7 -165.01(16) . . . . ?
C11 Fe1 C6 C7 -123.54(17) . . . . ?
C4 Fe1 C6 C7 82.21(17) . . . . ?
C9 Fe1 C6 C7 166.2(2) . . . . ?
C12 Fe1 C6 C7 -84.11(19) . . . . ?
C8 Fe1 C6 C7 -61.6(4) . . . . ?
C3 Fe1 C6 C7 38.19(16) . . . . ?
C5 C6 C7 C3 -0.6(3) . . . . ?
Fe1 C6 C7 C3 -59.87(17) . . . . ?
C5 C6 C7 Fe1 59.3(2) . . . . ?
C4 C3 C7 C6 0.7(3) . . . . ?
C2 C3 C7 C6 -171.4(2) . . . . ?
Fe1 C3 C7 C6 59.17(18) . . . . ?
C4 C3 C7 Fe1 -58.46(17) . . . . ?
C2 C3 C7 Fe1 129.4(3) . . . . ?
C5 Fe1 C7 C6 -37.37(17) . . . . ?
C10 Fe1 C7 C6 32.7(4) . . . . ?
C11 Fe1 C7 C6 73.2(2) . . . . ?
C4 Fe1 C7 C6 -80.89(18) . . . . ?
C9 Fe1 C7 C6 -156.1(4) . . . . ?
C12 Fe1 C7 C6 117.70(18) . . . . ?
C8 Fe1 C7 C6 160.42(17) . . . . ?
C3 Fe1 C7 C6 -118.6(2) . . . . ?
C5 Fe1 C7 C3 81.18(17) . . . . ?
C6 Fe1 C7 C3 118.6(2) . . . . ?
C10 Fe1 C7 C3 151.3(3) . . . . ?
C11 Fe1 C7 C3 -168.20(17) . . . . ?
C4 Fe1 C7 C3 37.66(16) . . . . ?
C9 Fe1 C7 C3 -37.5(5) . . . . ?
C12 Fe1 C7 C3 -123.74(17) . . . . ?
C8 Fe1 C7 C3 -81.0(2) . . . . ?
C5 Fe1 C8 C12 148.3(3) . . . . ?
C6 Fe1 C8 C12 -29.3(5) . . . . ?
C10 Fe1 C8 C12 81.60(18) . . . . ?
C11 Fe1 C8 C12 37.76(18) . . . . ?
C4 Fe1 C8 C12 -167.19(17) . . . . ?
C9 Fe1 C8 C12 119.5(2) . . . . ?
C7 Fe1 C8 C12 -77.1(2) . . . . ?
C3 Fe1 C8 C12 -121.89(17) . . . . ?
C5 Fe1 C8 C9 28.8(3) . . . . ?
C6 Fe1 C8 C9 -148.8(4) . . . . ?
C10 Fe1 C8 C9 -37.86(17) . . . . ?
C11 Fe1 C8 C9 -81.70(18) . . . . ?
C4 Fe1 C8 C9 73.35(19) . . . . ?
C12 Fe1 C8 C9 -119.5(2) . . . . ?
C7 Fe1 C8 C9 163.46(16) . . . . ?
C3 Fe1 C8 C9 118.65(17) . . . . ?
C12 C8 C9 C10 0.4(3) . . . . ?
Fe1 C8 C9 C10 59.42(19) . . . . ?
C12 C8 C9 Fe1 -59.05(18) . . . . ?
C5 Fe1 C9 C8 -167.37(16) . . . . ?
C6 Fe1 C9 C8 160.3(2) . . . . ?
C10 Fe1 C9 C8 119.1(2) . . . . ?
C11 Fe1 C9 C8 81.30(18) . . . . ?
C4 Fe1 C9 C8 -125.21(16) . . . . ?
C12 Fe1 C9 C8 37.35(16) . . . . ?
C7 Fe1 C9 C8 -55.2(5) . . . . ?
C3 Fe1 C9 C8 -84.75(19) . . . . ?
C5 Fe1 C9 C10 73.6(2) . . . . ?
C6 Fe1 C9 C10 41.3(3) . . . . ?
C11 Fe1 C9 C10 -37.77(18) . . . . ?
C4 Fe1 C9 C10 115.72(18) . . . . ?
C12 Fe1 C9 C10 -81.72(19) . . . . ?
C7 Fe1 C9 C10 -174.3(4) . . . . ?
C8 Fe1 C9 C10 -119.1(2) . . . . ?
C3 Fe1 C9 C10 156.18(17) . . . . ?
C8 C9 C10 C11 -0.4(3) . . . . ?
Fe1 C9 C10 C11 59.69(19) . . . . ?
C8 C9 C10 Fe1 -60.04(18) . . . . ?
C5 Fe1 C10 C11 120.60(18) . . . . ?
C6 Fe1 C10 C11 80.7(2) . . . . ?
C4 Fe1 C10 C11 159.44(17) . . . . ?
C9 Fe1 C10 C11 -118.9(3) . . . . ?
C12 Fe1 C10 C11 -37.89(17) . . . . ?
C7 Fe1 C10 C11 57.5(3) . . . . ?
C8 Fe1 C10 C11 -81.37(19) . . . . ?
C3 Fe1 C10 C11 179.3(3) . . . . ?
C5 Fe1 C10 C9 -120.46(18) . . . . ?
C6 Fe1 C10 C9 -160.40(18) . . . . ?
C11 Fe1 C10 C9 118.9(3) . . . . ?
C4 Fe1 C10 C9 -81.6(2) . . . . ?
C12 Fe1 C10 C9 81.05(19) . . . . ?
C7 Fe1 C10 C9 176.4(3) . . . . ?
C8 Fe1 C10 C9 37.57(17) . . . . ?
C3 Fe1 C10 C9 -61.7(4) . . . . ?
C9 C10 C11 C12 0.2(3) . . . . ?
Fe1 C10 C11 C12 59.99(19) . . . . ?
C9 C10 C11 Fe1 -59.78(19) . . . . ?
C5 Fe1 C11 C10 -73.4(2) . . . . ?
C6 Fe1 C11 C10 -114.76(19) . . . . ?
C4 Fe1 C11 C10 -45.3(3) . . . . ?
C9 Fe1 C11 C10 37.89(18) . . . . ?
C12 Fe1 C11 C10 118.9(3) . . . . ?
C7 Fe1 C11 C10 -154.75(18) . . . . ?
C8 Fe1 C11 C10 81.50(19) . . . . ?
C3 Fe1 C11 C10 -179.2(3) . . . . ?
C5 Fe1 C11 C12 167.74(17) . . . . ?
C6 Fe1 C11 C12 126.35(18) . . . . ?
C10 Fe1 C11 C12 -118.9(3) . . . . ?
C4 Fe1 C11 C12 -164.2(2) . . . . ?
C9 Fe1 C11 C12 -81.00(19) . . . . ?
C7 Fe1 C11 C12 86.4(2) . . . . ?
C8 Fe1 C11 C12 -37.39(17) . . . . ?
C3 Fe1 C11 C12 61.9(4) . . . . ?
C9 C8 C12 C11 -0.2(3) . . . . ?
Fe1 C8 C12 C11 -59.10(19) . . . . ?
C9 C8 C12 Fe1 58.85(18) . . . . ?
C10 C11 C12 C8 0.0(3) . . . . ?
Fe1 C11 C12 C8 59.72(18) . . . . ?
C10 C11 C12 Fe1 -59.69(19) . . . . ?
C5 Fe1 C12 C8 -147.7(3) . . . . ?
C6 Fe1 C12 C8 169.95(17) . . . . ?
C10 Fe1 C12 C8 -81.45(18) . . . . ?
C11 Fe1 C12 C8 -119.3(2) . . . . ?
C4 Fe1 C12 C8 37.5(5) . . . . ?
C9 Fe1 C12 C8 -37.46(17) . . . . ?
C7 Fe1 C12 C8 125.79(17) . . . . ?
C3 Fe1 C12 C8 82.0(2) . . . . ?
C5 Fe1 C12 C11 -28.4(4) . . . . ?
C6 Fe1 C12 C11 -70.8(2) . . . . ?
C10 Fe1 C12 C11 37.80(18) . . . . ?
C4 Fe1 C12 C11 156.8(3) . . . . ?
C9 Fe1 C12 C11 81.80(19) . . . . ?
C7 Fe1 C12 C11 -114.96(18) . . . . ?
C8 Fe1 C12 C11 119.3(2) . . . . ?
C3 Fe1 C12 C11 -158.75(16) . . . . ?
N4 N5 C13 C14 -66.5(3) . . . . ?
C2 N5 C13 C14 123.2(3) . . . . ?
N5 C13 C14 C19 -16.3(4) . . . . ?
N5 C13 C14 C15 165.2(2) . . . . ?
C19 C14 C15 C16 -0.2(4) . . . . ?
C13 C14 C15 C16 178.4(3) . . . . ?
C14 C15 C16 C17 0.9(4) . . . . ?
C15 C16 C17 C18 -0.6(5) . . . . ?
C16 C17 C18 C19 -0.5(4) . . . . ?
C15 C14 C19 C18 -0.9(4) . . . . ?
C13 C14 C19 C18 -179.4(2) . . . . ?
C17 C18 C19 C14 1.2(4) . . . . ?
